data_4075796
loop_
_publ_author_name
'S\'anchez-Castro, M. Esther'
'Ramirez-Monroy, Armando'
'Paz-Sandoval, M. Angeles'

_publ_contact_author
;     Angeles Paz-Sandoval
       
      Departamento de Qu\'imica
      Centro de Investigaci\'on y de Estudios Avanzados
      del Instituto Polit\'ecnico Nacional
      Apartado Postal 14-740
      07000 M\'exico, D.F.
      M\'exico
;
_publ_section_title
;
 Oxodienyl/Alkyne Coupling Reactions in Half-Open Ruthenocenes(II) and
 Related Species of Ru(IV)
;
_journal_issue 12
_journal_name_full Organometallics
_journal_page_first 2875
_journal_paper_doi 10.1021/om050018o
_journal_volume 24
_journal_year 2005
_chemical_formula_sum 'C44 H44 O Ru'
_chemical_formula_weight 689.86
_chemical_name_systematic
;
?
;
_space_group_IT_number 14
_symmetry_cell_setting monoclinic
_symmetry_space_group_name_Hall '-P 2ybc'
_symmetry_space_group_name_H-M 'P 1 21/c 1'
_atom_sites_solution_hydrogens geom
_atom_sites_solution_primary direct
_atom_sites_solution_secondary difmap
_audit_creation_method 'SHELXL-CIF-file updated by CIFRTF'
_cell_angle_alpha 90.00
_cell_angle_beta 106.395(2)
_cell_angle_gamma 90.00
_cell_formula_units_Z 4
_cell_length_a 10.9164(3)
_cell_length_b 17.8403(6)
_cell_length_c 18.6151(5)
_cell_measurement_reflns_used 600
_cell_measurement_temperature 203(2)
_cell_measurement_theta_max 10
_cell_measurement_theta_min 1
_cell_volume 3477.91(18)
_computing_cell_refinement 'HKL Scalepack (Otwinowski & Minor 1997)'
_computing_data_collection 'Collect (Nonius BV, 1997-2000)'
_computing_data_reduction 'HKL Denzo and Scalepack (Otwinowski & Minor 1997)'
_computing_molecular_graphics 'Diamond 2.1e(Crystalimpact, 2003)'
_computing_publication_material 'WinGX publication routines (Farrugia, 1999)'
_computing_structure_refinement 'SHELXL-97 (Sheldrick 1997)'
_computing_structure_solution 'SHELXS-97(Sheldrick 1990)'
_diffrn_ambient_temperature 203(2)
_diffrn_detector_area_resol_mean 3
_diffrn_measured_fraction_theta_full 0.990
_diffrn_measured_fraction_theta_max 0.990
_diffrn_measurement_device_type 'Kappa CCD'
_diffrn_measurement_method phi-omega
_diffrn_radiation_monochromator graphite
_diffrn_radiation_source 'fine-focus sealed tube'
_diffrn_radiation_type MoK\a
_diffrn_radiation_wavelength 0.71073
_diffrn_reflns_av_R_equivalents 0.0614
_diffrn_reflns_av_sigmaI/netI 0.0617
_diffrn_reflns_limit_h_max 13
_diffrn_reflns_limit_h_min -12
_diffrn_reflns_limit_k_max 20
_diffrn_reflns_limit_k_min -22
_diffrn_reflns_limit_l_max 22
_diffrn_reflns_limit_l_min -22
_diffrn_reflns_number 17034
_diffrn_reflns_theta_full 26.03
_diffrn_reflns_theta_max 26.03
_diffrn_reflns_theta_min 3.61
_diffrn_standards_interval_time 0
_diffrn_standards_number 100
_exptl_absorpt_coefficient_mu 0.484
_exptl_absorpt_correction_T_max 0.97595
_exptl_absorpt_correction_T_min 0.93855
_exptl_absorpt_correction_type multi-scan
_exptl_absorpt_process_details
;
Blessing, B. (1995) Acta Cryst. A51, 33-38
;
_exptl_crystal_colour yellow
_exptl_crystal_density_diffrn 1.318
_exptl_crystal_density_method 'not measured'
_exptl_crystal_description prism
_exptl_crystal_F_000 1440
_exptl_crystal_size_max 0.1
_exptl_crystal_size_mid 0.08
_exptl_crystal_size_min 0.03
_refine_diff_density_max 0.513
_refine_diff_density_min -0.373
_refine_diff_density_rms 0.076
_refine_ls_extinction_method none
_refine_ls_goodness_of_fit_ref 1.101
_refine_ls_hydrogen_treatment mixed
_refine_ls_matrix_type full
_refine_ls_number_parameters 580
_refine_ls_number_reflns 6775
_refine_ls_number_restraints 0
_refine_ls_restrained_S_all 1.101
_refine_ls_R_factor_all 0.0763
_refine_ls_R_factor_gt 0.0448
_refine_ls_shift/su_max 0.001
_refine_ls_shift/su_mean 0.000
_refine_ls_structure_factor_coef Fsqd
_refine_ls_weighting_details 'calc w=1/[\s^2^(Fo^2^)+(0.0000P)^2^+5.2362P] where P=(Fo^2^+2Fc^2^)/3'
_refine_ls_weighting_scheme calc
_refine_ls_wR_factor_gt 0.0793
_refine_ls_wR_factor_ref 0.0924
_reflns_number_gt 4983
_reflns_number_total 6775
_reflns_threshold_expression >2sigma(I)
_cod_data_source_file om050018osi20050316_110511.cif
_cod_data_source_block compound14
_cod_depositor_comments
;
The following automatic conversions were performed:

'_symmetry_cell_setting' value 'Monoclinic' changed to 'monoclinic'
according to /home/saulius/struct/CIF-dictionaries/cif_core.dic
dictionary named 'cif_core.dic' version 2.4.1 from
2010-06-29.

'_exptl_absorpt_correction_type' value 'Multi-scan'
changed to 'multi-scan' according to
/home/saulius/struct/CIF-dictionaries/cif_core.dic dictionary named
'cif_core.dic' version 2.4.1 from 2010-06-29.

Automatic conversion script
Id: cif_fix_values 1715 2011-07-08 13:25:40Z adriana 
;
_cod_original_sg_symbol_H-M P2(1)/c
_cod_database_code 4075796

loop_
_symmetry_equiv_pos_as_xyz
'x, y, z'
'-x, y+1/2, -z+1/2'
'-x, -y, -z'
'x, -y-1/2, z-1/2'

loop_
_atom_site_label
_atom_site_type_symbol
_atom_site_fract_x
_atom_site_fract_y
_atom_site_fract_z
_atom_site_U_iso_or_equiv
_atom_site_adp_type
_atom_site_occupancy
_atom_site_symmetry_multiplicity
_atom_site_calc_flag
_atom_site_refinement_flags
C1 C 0.8883(3) 0.7739(2) 0.5968(2) 0.0384(9) Uani 1 1 d .
C2 C 0.7920(3) 0.7775(2) 0.63862(19) 0.0315(8) Uani 1 1 d .
C3 C 0.7232(3) 0.8447(2) 0.64629(19) 0.0315(8) Uani 1 1 d .
C4 C 0.6153(4) 0.8410(2) 0.6745(2) 0.0329(8) Uani 1 1 d .
C5 C 0.5455(3) 0.7761(2) 0.68594(18) 0.0312(8) Uani 1 1 d .
C6 C 0.5897(3) 0.7018(2) 0.68062(19) 0.0315(8) Uani 1 1 d .
C7 C 0.7620(4) 0.9218(2) 0.6277(2) 0.0378(9) Uani 1 1 d .
C8 C 0.9700(4) 0.7044(2) 0.6083(2) 0.0497(11) Uani 1 1 d .
H8A H 1.0056 0.6983 0.5664 0.075 Uiso 1 1 calc R
H8B H 0.9183 0.6611 0.6116 0.075 Uiso 1 1 calc R
H8C H 1.0388 0.7092 0.6543 0.075 Uiso 1 1 calc R
C9 C 0.5146(4) 0.6328(2) 0.68160(18) 0.0307(8) Uani 1 1 d .
C10 C 0.5826(4) 0.5670(2) 0.7064(2) 0.0435(10) Uani 1 1 d .
C11 C 0.5193(5) 0.4996(3) 0.7076(3) 0.0550(12) Uani 1 1 d .
C12 C 0.3886(5) 0.4960(3) 0.6855(3) 0.0538(12) Uani 1 1 d .
C13 C 0.3209(5) 0.5604(3) 0.6624(2) 0.0432(10) Uani 1 1 d .
C14 C 0.3812(4) 0.6279(2) 0.6597(2) 0.0368(9) Uani 1 1 d .
C15 C 0.4245(3) 0.7932(2) 0.7054(2) 0.0338(8) Uani 1 1 d .
C16 C 0.4064(4) 0.7642(3) 0.7711(2) 0.0439(10) Uani 1 1 d .
C17 C 0.2988(4) 0.7816(3) 0.7930(3) 0.0564(13) Uani 1 1 d .
C18 C 0.2071(5) 0.8273(3) 0.7497(3) 0.0622(14) Uani 1 1 d .
C19 C 0.2230(4) 0.8581(3) 0.6853(3) 0.0578(13) Uani 1 1 d .
C20 C 0.3311(4) 0.8413(2) 0.6634(3) 0.0460(11) Uani 1 1 d .
C21 C 0.4455(4) 0.8198(2) 0.47853(19) 0.0361(9) Uani 1 1 d .
C22 C 0.5646(4) 0.8102(2) 0.46103(19) 0.0377(9) Uani 1 1 d .
C23 C 0.5923(3) 0.7318(2) 0.46332(18) 0.0345(8) Uani 1 1 d .
C24 C 0.4932(4) 0.6932(2) 0.48231(19) 0.0347(8) Uani 1 1 d .
C25 C 0.4005(3) 0.7469(2) 0.49130(19) 0.0340(9) Uani 1 1 d .
C26 C 0.3726(5) 0.8920(3) 0.4716(3) 0.0501(12) Uani 1 1 d .
C27 C 0.6349(6) 0.8717(3) 0.4340(3) 0.0517(12) Uani 1 1 d .
C28 C 0.7002(5) 0.6971(3) 0.4405(3) 0.0491(11) Uani 1 1 d .
C29 C 0.4790(5) 0.6099(3) 0.4837(3) 0.0462(11) Uani 1 1 d .
C30 C 0.2696(4) 0.7290(3) 0.4969(2) 0.0432(10) Uani 1 1 d .
C31 C 0.8669(3) 0.9573(2) 0.6901(2) 0.0321(8) Uani 1 1 d .
C32 C 0.9017(3) 0.9280(2) 0.7589(2) 0.0341(8) Uani 1 1 d .
C33 C 0.9198(3) 1.0273(2) 0.6674(2) 0.0332(8) Uani 1 1 d .
C34 C 0.9765(4) 1.0254(3) 0.6087(2) 0.0427(10) Uani 1 1 d .
C35 C 1.0255(5) 1.0897(3) 0.5865(3) 0.0556(12) Uani 1 1 d .
C36 C 1.0187(5) 1.1572(3) 0.6209(3) 0.0572(13) Uani 1 1 d .
C37 C 0.9628(4) 1.1601(2) 0.6786(3) 0.0482(11) Uani 1 1 d .
C38 C 0.9130(4) 1.0957(2) 0.7009(2) 0.0398(9) Uani 1 1 d .
C39 C 1.0014(3) 0.9513(2) 0.82761(19) 0.0327(8) Uani 1 1 d .
C40 C 1.1049(4) 0.9958(2) 0.8289(2) 0.0386(9) Uani 1 1 d .
C41 C 1.1942(4) 1.0142(2) 0.8963(2) 0.0429(10) Uani 1 1 d .
C42 C 1.1799(4) 0.9884(2) 0.9630(2) 0.0418(10) Uani 1 1 d .
C43 C 1.0790(4) 0.9428(3) 0.9623(2) 0.0462(10) Uani 1 1 d .
C44 C 0.9900(4) 0.9240(2) 0.8958(2) 0.0406(9) Uani 1 1 d .
O1 O 0.9050(3) 0.82311(17) 0.55413(16) 0.0521(8) Uani 1 1 d .
Ru1 Ru 0.58498(3) 0.769140(16) 0.576224(15) 0.02776(9) Uani 1 1 d .
H2 H 0.808(3) 0.744(2) 0.6774(18) 0.027(9) Uiso 1 1 d .
H4 H 0.574(3) 0.886(2) 0.6800(19) 0.034(10) Uiso 1 1 d .
H6 H 0.687(4) 0.690(2) 0.701(2) 0.040(10) Uiso 1 1 d .
H7A H 0.792(4) 0.922(2) 0.588(2) 0.038(11) Uiso 1 1 d .
H7B H 0.687(4) 0.956(2) 0.622(2) 0.044(11) Uiso 1 1 d .
H10 H 0.670(4) 0.573(2) 0.724(2) 0.044(12) Uiso 1 1 d .
H11 H 0.569(5) 0.458(3) 0.719(3) 0.079(17) Uiso 1 1 d .
H12 H 0.347(4) 0.449(3) 0.686(2) 0.056(13) Uiso 1 1 d .
H13 H 0.236(4) 0.558(2) 0.650(2) 0.046(12) Uiso 1 1 d .
H14 H 0.332(3) 0.674(2) 0.6448(18) 0.028(9) Uiso 1 1 d .
H16 H 0.469(3) 0.731(2) 0.800(2) 0.034(10) Uiso 1 1 d .
H17 H 0.288(4) 0.758(3) 0.838(3) 0.068(15) Uiso 1 1 d .
H18 H 0.136(5) 0.840(2) 0.763(2) 0.056(14) Uiso 1 1 d .
H19 H 0.163(5) 0.890(3) 0.652(3) 0.069(15) Uiso 1 1 d .
H20 H 0.347(4) 0.862(2) 0.622(2) 0.038(11) Uiso 1 1 d .
H26A H 0.304(5) 0.888(3) 0.489(3) 0.064(16) Uiso 1 1 d .
H26B H 0.353(6) 0.907(4) 0.421(4) 0.13(3) Uiso 1 1 d .
H26C H 0.426(5) 0.932(3) 0.502(3) 0.084(18) Uiso 1 1 d .
H27A H 0.720(6) 0.864(3) 0.446(3) 0.09(2) Uiso 1 1 d .
H27B H 0.597(4) 0.881(3) 0.384(3) 0.062(14) Uiso 1 1 d .
H27C H 0.629(5) 0.920(3) 0.455(3) 0.076(17) Uiso 1 1 d .
H28A H 0.774(4) 0.727(2) 0.452(2) 0.044(11) Uiso 1 1 d .
H28B H 0.729(5) 0.649(3) 0.468(3) 0.079(17) Uiso 1 1 d .
H28C H 0.671(5) 0.683(3) 0.390(3) 0.079(16) Uiso 1 1 d .
H29A H 0.417(5) 0.594(3) 0.436(3) 0.091(17) Uiso 1 1 d .
H29B H 0.563(5) 0.585(3) 0.486(3) 0.075(16) Uiso 1 1 d .
H29C H 0.446(5) 0.594(3) 0.519(3) 0.072(17) Uiso 1 1 d .
H30A H 0.211(4) 0.736(3) 0.451(3) 0.060(13) Uiso 1 1 d .
H30B H 0.255(5) 0.681(3) 0.511(3) 0.065(15) Uiso 1 1 d .
H30C H 0.242(5) 0.761(3) 0.533(3) 0.082(17) Uiso 1 1 d .
H32 H 0.851(3) 0.884(2) 0.7673(18) 0.030(9) Uiso 1 1 d .
H34 H 0.978(4) 0.978(3) 0.583(3) 0.069(15) Uiso 1 1 d .
H35 H 1.056(4) 1.087(3) 0.546(2) 0.060(14) Uiso 1 1 d .
H36 H 1.051(4) 1.200(3) 0.611(2) 0.052(13) Uiso 1 1 d .
H37 H 0.953(4) 1.208(3) 0.704(2) 0.059(13) Uiso 1 1 d .
H38 H 0.875(3) 1.097(2) 0.735(2) 0.031(11) Uiso 1 1 d .
H40 H 1.118(4) 1.016(3) 0.784(3) 0.061(14) Uiso 1 1 d .
H41 H 1.268(4) 1.043(2) 0.896(2) 0.048(12) Uiso 1 1 d .
H42 H 1.241(3) 1.000(2) 1.011(2) 0.030(10) Uiso 1 1 d .
H43 H 1.063(4) 0.923(2) 1.006(2) 0.046(12) Uiso 1 1 d .
H44 H 0.920(4) 0.893(2) 0.895(2) 0.044(12) Uiso 1 1 d .

loop_
_atom_site_aniso_label
_atom_site_aniso_U_11
_atom_site_aniso_U_22
_atom_site_aniso_U_33
_atom_site_aniso_U_23
_atom_site_aniso_U_13
_atom_site_aniso_U_12
C1 0.0317(19) 0.044(2) 0.0376(18) 0.0028(19) 0.0073(15) -0.0079(19)
C2 0.0300(18) 0.034(2) 0.0289(17) 0.0061(16) 0.0061(14) -0.0063(16)
C3 0.0324(19) 0.0265(18) 0.0301(17) 0.0031(15) -0.0005(15) -0.0021(15)
C4 0.033(2) 0.031(2) 0.0299(18) -0.0031(16) 0.0021(15) 0.0010(17)
C5 0.0295(17) 0.0324(19) 0.0277(16) 0.0018(16) 0.0016(14) -0.0035(16)
C6 0.0271(19) 0.035(2) 0.0309(18) 0.0018(16) 0.0066(15) -0.0012(16)
C7 0.038(2) 0.031(2) 0.038(2) 0.0022(17) 0.0013(18) -0.0044(17)
C8 0.044(2) 0.049(3) 0.058(3) 0.003(2) 0.019(2) 0.000(2)
C9 0.039(2) 0.0306(19) 0.0242(16) 0.0029(15) 0.0121(15) 0.0014(16)
C10 0.043(2) 0.040(2) 0.049(2) 0.0093(19) 0.015(2) 0.003(2)
C11 0.068(3) 0.034(2) 0.063(3) 0.014(2) 0.020(3) 0.009(2)
C12 0.069(3) 0.041(3) 0.052(3) 0.003(2) 0.020(2) -0.016(2)
C13 0.049(3) 0.050(3) 0.034(2) -0.0031(19) 0.0165(19) -0.013(2)
C14 0.041(2) 0.036(2) 0.0338(19) -0.0011(17) 0.0121(17) -0.0004(18)
C15 0.0285(18) 0.034(2) 0.0369(19) -0.0092(16) 0.0055(15) -0.0024(15)
C16 0.039(2) 0.060(3) 0.0321(18) -0.007(2) 0.0089(17) 0.001(2)
C17 0.048(3) 0.080(4) 0.046(2) -0.018(3) 0.021(2) -0.008(3)
C18 0.041(3) 0.072(4) 0.081(4) -0.025(3) 0.030(3) -0.003(3)
C19 0.035(2) 0.047(3) 0.087(4) -0.011(3) 0.011(2) 0.009(2)
C20 0.043(2) 0.038(2) 0.053(3) -0.001(2) 0.007(2) 0.0000(19)
C21 0.037(2) 0.036(2) 0.0285(17) 0.0026(16) -0.0012(16) -0.0017(17)
C22 0.039(2) 0.040(2) 0.0288(18) 0.0050(17) 0.0010(16) -0.0091(18)
C23 0.0338(19) 0.040(2) 0.0273(16) 0.0004(18) 0.0041(14) -0.0046(19)
C24 0.037(2) 0.033(2) 0.0283(18) 0.0015(16) 0.0000(15) -0.0061(17)
C25 0.0314(18) 0.036(2) 0.0300(17) 0.0013(15) 0.0012(15) -0.0030(15)
C26 0.050(3) 0.038(2) 0.055(3) 0.006(2) 0.002(2) 0.009(2)
C27 0.058(3) 0.051(3) 0.040(2) 0.012(2) 0.004(2) -0.020(2)
C28 0.047(3) 0.058(3) 0.043(2) -0.010(2) 0.013(2) -0.006(2)
C29 0.052(3) 0.036(2) 0.047(3) -0.007(2) 0.009(2) -0.007(2)
C30 0.033(2) 0.053(3) 0.039(2) 0.001(2) 0.0022(17) -0.008(2)
C31 0.0301(19) 0.0294(19) 0.0362(19) -0.0023(16) 0.0083(16) -0.0022(15)
C32 0.0284(19) 0.033(2) 0.040(2) 0.0018(17) 0.0082(16) -0.0038(16)
C33 0.0275(19) 0.036(2) 0.0328(18) 0.0017(16) 0.0037(15) -0.0040(16)
C34 0.045(2) 0.042(2) 0.040(2) -0.0025(19) 0.0101(19) -0.0035(19)
C35 0.056(3) 0.065(3) 0.052(3) 0.007(2) 0.025(2) -0.015(2)
C36 0.050(3) 0.050(3) 0.069(3) 0.014(3) 0.013(2) -0.015(2)
C37 0.049(3) 0.033(2) 0.059(3) 0.000(2) 0.010(2) -0.007(2)
C38 0.038(2) 0.040(2) 0.042(2) -0.0011(19) 0.0133(19) -0.0061(18)
C39 0.0321(19) 0.034(2) 0.0323(18) -0.0022(16) 0.0099(15) 0.0022(16)
C40 0.037(2) 0.044(2) 0.0317(19) 0.0069(18) 0.0061(17) -0.0036(18)
C41 0.033(2) 0.048(3) 0.043(2) -0.0024(19) 0.0032(18) -0.0067(19)
C42 0.036(2) 0.049(2) 0.035(2) -0.0009(19) 0.0026(18) 0.0021(19)
C43 0.050(3) 0.055(3) 0.033(2) 0.007(2) 0.0117(19) 0.010(2)
C44 0.038(2) 0.047(2) 0.038(2) 0.0036(18) 0.0118(18) -0.001(2)
O1 0.0494(18) 0.0556(19) 0.0556(17) 0.0153(15) 0.0217(14) -0.0039(15)
Ru1 0.02730(14) 0.02492(14) 0.02825(14) 0.00182(14) 0.00323(10) -0.00180(14)

loop_
_atom_type_symbol
_atom_type_description
_atom_type_scat_dispersion_real
_atom_type_scat_dispersion_imag
_atom_type_scat_source
C C 0.0033 0.0016 'International Tables Vol C Tables 4.2.6.8 and 6.1.1.4'
H H 0.0000 0.0000 'International Tables Vol C Tables 4.2.6.8 and 6.1.1.4'
O O 0.0106 0.0060 'International Tables Vol C Tables 4.2.6.8 and 6.1.1.4'
Ru Ru -1.2594 0.8363 'International Tables Vol C Tables 4.2.6.8 and 6.1.1.4'

loop_
_geom_angle_atom_site_label_1
_geom_angle_atom_site_label_2
_geom_angle_atom_site_label_3
_geom_angle
O1 C1 C2 124.5(4)
O1 C1 C8 119.3(4)
C2 C1 C8 116.2(3)
C3 C2 C1 123.9(3)
C3 C2 Ru1 68.20(19)
C1 C2 Ru1 119.3(2)
C3 C2 H2 117(2)
C1 C2 H2 113(2)
Ru1 C2 H2 108(2)
C4 C3 C2 120.5(3)
C4 C3 C7 116.3(4)
C2 C3 C7 123.1(4)
C4 C3 Ru1 71.6(2)
C2 C3 Ru1 73.6(2)
C7 C3 Ru1 128.5(2)
C3 C4 C5 128.5(4)
C3 C4 Ru1 70.2(2)
C5 C4 Ru1 71.9(2)
C3 C4 H4 118(2)
C5 C4 H4 112(2)
Ru1 C4 H4 129(2)
C6 C5 C4 122.4(3)
C6 C5 C15 123.2(3)
C4 C5 C15 114.4(3)
C6 C5 Ru1 74.0(2)
C4 C5 Ru1 70.0(2)
C15 C5 Ru1 130.7(2)
C5 C6 C9 124.9(3)
C5 C6 Ru1 68.99(19)
C9 C6 Ru1 124.8(2)
C5 C6 H6 119(2)
C9 C6 H6 110(2)
Ru1 C6 H6 101(2)
C3 C7 C31 113.8(3)
C3 C7 H7A 113(3)
C31 C7 H7A 105(3)
C3 C7 H7B 107(2)
C31 C7 H7B 105(2)
H7A C7 H7B 113(3)
C1 C8 H8A 109.5
C1 C8 H8B 109.5
H8A C8 H8B 109.5
C1 C8 H8C 109.5
H8A C8 H8C 109.5
H8B C8 H8C 109.5
C10 C9 C14 117.1(4)
C10 C9 C6 117.3(4)
C14 C9 C6 125.6(3)
C11 C10 C9 120.8(4)
C11 C10 H10 124(3)
C9 C10 H10 115(3)
C12 C11 C10 121.0(4)
C12 C11 H11 122(3)
C10 C11 H11 117(3)
C13 C12 C11 118.6(4)
C13 C12 H12 122(3)
C11 C12 H12 120(3)
C12 C13 C14 121.6(4)
C12 C13 H13 118(3)
C14 C13 H13 120(3)
C13 C14 C9 120.9(4)
C13 C14 H14 121(2)
C9 C14 H14 118(2)
C20 C15 C16 117.4(4)
C20 C15 C5 123.1(4)
C16 C15 C5 119.4(3)
C17 C16 C15 121.2(4)
C17 C16 H16 121(2)
C15 C16 H16 118(2)
C18 C17 C16 120.1(5)
C18 C17 H17 121(3)
C16 C17 H17 119(3)
C17 C18 C19 120.2(5)
C17 C18 H18 122(3)
C19 C18 H18 118(3)
C18 C19 C20 119.9(5)
C18 C19 H19 125(3)
C20 C19 H19 115(3)
C19 C20 C15 121.2(5)
C19 C20 H20 122(3)
C15 C20 H20 116(3)
C25 C21 C22 107.7(3)
C25 C21 C26 126.5(4)
C22 C21 C26 125.1(4)
C25 C21 Ru1 71.4(2)
C22 C21 Ru1 71.4(2)
C26 C21 Ru1 130.3(3)
C23 C22 C21 107.9(3)
C23 C22 C27 126.9(4)
C21 C22 C27 124.6(4)
C23 C22 Ru1 71.7(2)
C21 C22 Ru1 70.8(2)
C27 C22 Ru1 130.0(3)
C24 C23 C22 108.4(3)
C24 C23 C28 126.2(4)
C22 C23 C28 125.1(4)
C24 C23 Ru1 71.0(2)
C22 C23 Ru1 70.9(2)
C28 C23 Ru1 129.3(3)
C23 C24 C25 108.6(3)
C23 C24 C29 125.5(4)
C25 C24 C29 125.5(4)
C23 C24 Ru1 72.0(2)
C25 C24 Ru1 71.2(2)
C29 C24 Ru1 128.4(3)
C21 C25 C24 107.4(3)
C21 C25 C30 125.7(4)
C24 C25 C30 125.7(4)
C21 C25 Ru1 70.77(19)
C24 C25 Ru1 71.01(19)
C30 C25 Ru1 133.0(3)
C21 C26 H26A 112(3)
C21 C26 H26B 107(4)
H26A C26 H26B 113(5)
C21 C26 H26C 111(3)
H26A C26 H26C 106(4)
H26B C26 H26C 107(5)
C22 C27 H27A 113(4)
C22 C27 H27B 110(3)
H27A C27 H27B 114(5)
C22 C27 H27C 114(3)
H27A C27 H27C 103(5)
H27B C27 H27C 102(4)
C23 C28 H28A 113(3)
C23 C28 H28B 112(3)
H28A C28 H28B 104(4)
C23 C28 H28C 109(3)
H28A C28 H28C 115(4)
H28B C28 H28C 104(4)
C24 C29 H29A 109(3)
C24 C29 H29B 110(3)
H29A C29 H29B 107(4)
C24 C29 H29C 113(3)
H29A C29 H29C 105(4)
H29B C29 H29C 113(4)
C25 C30 H30A 110(3)
C25 C30 H30B 118(3)
H30A C30 H30B 105(4)
C25 C30 H30C 114(3)
H30A C30 H30C 107(4)
H30B C30 H30C 103(4)
C32 C31 C33 125.0(3)
C32 C31 C7 121.3(3)
C33 C31 C7 113.6(3)
C31 C32 C39 131.1(4)
C31 C32 H32 115.9(19)
C39 C32 H32 113.0(19)
C38 C33 C34 117.8(4)
C38 C33 C31 122.5(4)
C34 C33 C31 119.7(4)
C35 C34 C33 120.6(4)
C35 C34 H34 122(3)
C33 C34 H34 118(3)
C36 C35 C34 120.9(5)
C36 C35 H35 121(3)
C34 C35 H35 118(3)
C35 C36 C37 119.4(5)
C35 C36 H36 125(3)
C37 C36 H36 116(3)
C36 C37 C38 120.0(5)
C36 C37 H37 122(3)
C38 C37 H37 118(3)
C33 C38 C37 121.5(4)
C33 C38 H38 117(3)
C37 C38 H38 121(3)
C40 C39 C44 117.9(3)
C40 C39 C32 125.1(3)
C44 C39 C32 116.9(3)
C39 C40 C41 121.0(4)
C39 C40 H40 122(3)
C41 C40 H40 117(3)
C42 C41 C40 120.3(4)
C42 C41 H41 120(2)
C40 C41 H41 120(2)
C43 C42 C41 119.2(4)
C43 C42 H42 119(2)
C41 C42 H42 122(2)
C42 C43 C44 120.9(4)
C42 C43 H43 124(2)
C44 C43 H43 115(3)
C43 C44 C39 120.6(4)
C43 C44 H44 121(2)
C39 C44 H44 118(2)
C3 Ru1 C4 38.16(14)
C3 Ru1 C5 72.09(13)
C4 Ru1 C5 38.16(14)
C3 Ru1 C21 116.29(14)
C4 Ru1 C21 110.88(14)
C5 Ru1 C21 118.01(14)
C3 Ru1 C24 160.00(15)
C4 Ru1 C24 161.63(15)
C5 Ru1 C24 126.98(14)
C21 Ru1 C24 63.09(14)
C3 Ru1 C22 103.88(14)
C4 Ru1 C22 124.56(15)
C5 Ru1 C22 152.14(15)
C21 Ru1 C22 37.88(14)
C24 Ru1 C22 62.56(14)
C3 Ru1 C25 151.63(13)
C4 Ru1 C25 126.55(14)
C5 Ru1 C25 107.12(13)
C21 Ru1 C25 37.81(13)
C24 Ru1 C25 37.83(14)
C22 Ru1 C25 63.03(14)
C3 Ru1 C23 123.38(14)
C4 Ru1 C23 158.39(15)
C5 Ru1 C23 163.43(14)
C21 Ru1 C23 62.95(14)
C24 Ru1 C23 37.00(13)
C22 Ru1 C23 37.49(14)
C25 Ru1 C23 62.67(13)
C3 Ru1 C2 38.22(13)
C4 Ru1 C2 68.48(14)
C5 Ru1 C2 87.05(13)
C21 Ru1 C2 139.57(14)
C24 Ru1 C2 128.08(14)
C22 Ru1 C2 106.93(14)
C25 Ru1 C2 164.60(13)
C23 Ru1 C2 102.12(13)
C3 Ru1 C6 88.28(13)
C4 Ru1 C6 68.38(13)
C5 Ru1 C6 37.00(13)
C21 Ru1 C6 139.84(14)
C24 Ru1 C6 104.34(13)
C22 Ru1 C6 166.79(14)
C25 Ru1 C6 108.17(13)
C23 Ru1 C6 130.61(14)
C2 Ru1 C6 79.38(13)

loop_
_geom_bond_atom_site_label_1
_geom_bond_atom_site_label_2
_geom_bond_distance
C1 O1 1.230(5)
C1 C2 1.476(5)
C1 C8 1.507(6)
C2 C3 1.442(5)
C2 Ru1 2.236(3)
C2 H2 0.91(3)
C3 C4 1.421(5)
C3 C7 1.509(5)
C3 Ru1 2.164(3)
C4 C5 1.435(5)
C4 Ru1 2.182(4)
C4 H4 0.94(4)
C5 C6 1.423(5)
C5 C15 1.497(5)
C5 Ru1 2.207(3)
C6 C9 1.482(5)
C6 Ru1 2.272(4)
C6 H6 1.05(4)
C7 C31 1.520(5)
C7 H7A 0.90(4)
C7 H7B 1.00(4)
C8 H8A 0.9700
C8 H8B 0.9700
C8 H8C 0.9700
C9 C10 1.396(5)
C9 C14 1.400(5)
C10 C11 1.391(6)
C10 H10 0.93(4)
C11 C12 1.371(7)
C11 H11 0.90(5)
C12 C13 1.369(6)
C12 H12 0.95(5)
C13 C14 1.379(6)
C13 H13 0.89(4)
C14 H14 0.98(4)
C15 C20 1.391(5)
C15 C16 1.394(5)
C16 C17 1.383(6)
C16 H16 0.94(4)
C17 C18 1.366(7)
C17 H17 0.96(5)
C18 C19 1.373(7)
C18 H18 0.91(5)
C19 C20 1.386(7)
C19 H19 0.96(5)
C20 H20 0.91(4)
C21 C25 1.434(5)
C21 C22 1.436(6)
C21 C26 1.500(6)
C21 Ru1 2.209(3)
C22 C23 1.428(5)
C22 C27 1.505(6)
C22 Ru1 2.217(4)
C23 C24 1.410(5)
C23 C28 1.495(6)
C23 Ru1 2.227(3)
C24 C25 1.437(5)
C24 C29 1.495(6)
C24 Ru1 2.215(3)
C25 C30 1.496(5)
C25 Ru1 2.217(3)
C26 H26A 0.90(5)
C26 H26B 0.94(7)
C26 H26C 0.99(6)
C27 H27A 0.90(6)
C27 H27B 0.92(5)
C27 H27C 0.96(6)
C28 H28A 0.94(4)
C28 H28B 1.00(6)
C28 H28C 0.93(5)
C29 H29A 1.00(6)
C29 H29B 1.00(5)
C29 H29C 0.88(5)
C30 H30A 0.91(4)
C30 H30B 0.92(5)
C30 H30C 0.99(6)
C31 C32 1.336(5)
C31 C33 1.487(5)
C32 C39 1.485(5)
C32 H32 1.00(4)
C33 C38 1.382(6)
C33 C34 1.399(6)
C34 C35 1.376(6)
C34 H34 0.97(5)
C35 C36 1.375(7)
C35 H35 0.90(5)
C36 C37 1.377(7)
C36 H36 0.88(5)
C37 C38 1.384(6)
C37 H37 0.99(5)
C38 H38 0.86(4)
C39 C40 1.375(5)
C39 C44 1.397(5)
C40 C41 1.394(5)
C40 H40 0.96(5)
C41 C42 1.373(6)
C41 H41 0.96(4)
C42 C43 1.367(6)
C42 H42 0.97(4)
C43 C44 1.382(6)
C43 H43 0.95(4)
C44 H44 0.93(4)

loop_
_geom_torsion_atom_site_label_1
_geom_torsion_atom_site_label_2
_geom_torsion_atom_site_label_3
_geom_torsion_atom_site_label_4
_geom_torsion
O1 C1 C2 C3 -12.7(6)
C8 C1 C2 C3 167.4(3)
O1 C1 C2 Ru1 69.4(5)
C8 C1 C2 Ru1 -110.5(3)
C1 C2 C3 C4 167.7(3)
Ru1 C2 C3 C4 56.2(3)
C1 C2 C3 C7 -14.2(5)
Ru1 C2 C3 C7 -125.6(3)
C1 C2 C3 Ru1 111.5(3)
C2 C3 C4 C5 -12.3(5)
C7 C3 C4 C5 169.5(3)
Ru1 C3 C4 C5 44.9(3)
C2 C3 C4 Ru1 -57.2(3)
C7 C3 C4 Ru1 124.6(3)
C3 C4 C5 C6 10.3(5)
Ru1 C4 C5 C6 54.6(3)
C3 C4 C5 C15 -171.0(3)
Ru1 C4 C5 C15 -126.6(3)
C3 C4 C5 Ru1 -44.3(3)
C4 C5 C6 C9 -171.3(3)
C15 C5 C6 C9 10.1(5)
Ru1 C5 C6 C9 -118.5(3)
C4 C5 C6 Ru1 -52.8(3)
C15 C5 C6 Ru1 128.5(3)
C4 C3 C7 C31 95.7(4)
C2 C3 C7 C31 -82.5(5)
Ru1 C3 C7 C31 -177.6(3)
C5 C6 C9 C10 -154.3(4)
Ru1 C6 C9 C10 118.4(3)
C5 C6 C9 C14 25.8(5)
Ru1 C6 C9 C14 -61.5(5)
C14 C9 C10 C11 1.2(6)
C6 C9 C10 C11 -178.7(4)
C9 C10 C11 C12 -0.9(7)
C10 C11 C12 C13 -0.4(7)
C11 C12 C13 C14 1.2(7)
C12 C13 C14 C9 -0.9(6)
C10 C9 C14 C13 -0.3(6)
C6 C9 C14 C13 179.6(3)
C6 C5 C15 C20 -129.3(4)
C4 C5 C15 C20 51.9(5)
Ru1 C5 C15 C20 -32.0(5)
C6 C5 C15 C16 55.0(5)
C4 C5 C15 C16 -123.7(4)
Ru1 C5 C15 C16 152.3(3)
C20 C15 C16 C17 0.9(6)
C5 C15 C16 C17 176.9(4)
C15 C16 C17 C18 0.7(7)
C16 C17 C18 C19 -1.9(7)
C17 C18 C19 C20 1.5(7)
C18 C19 C20 C15 0.2(7)
C16 C15 C20 C19 -1.4(6)
C5 C15 C20 C19 -177.2(4)
C25 C21 C22 C23 -0.2(4)
C26 C21 C22 C23 -170.9(4)
Ru1 C21 C22 C23 62.4(2)
C25 C21 C22 C27 171.5(4)
C26 C21 C22 C27 0.8(6)
Ru1 C21 C22 C27 -125.9(4)
C25 C21 C22 Ru1 -62.6(2)
C26 C21 C22 Ru1 126.7(4)
C21 C22 C23 C24 -0.4(4)
C27 C22 C23 C24 -171.8(4)
Ru1 C22 C23 C24 61.5(2)
C21 C22 C23 C28 173.0(3)
C27 C22 C23 C28 1.6(6)
Ru1 C22 C23 C28 -125.1(4)
C21 C22 C23 Ru1 -61.8(2)
C27 C22 C23 Ru1 126.7(4)
C22 C23 C24 C25 0.8(4)
C28 C23 C24 C25 -172.6(3)
Ru1 C23 C24 C25 62.1(2)
C22 C23 C24 C29 173.9(3)
C28 C23 C24 C29 0.6(6)
Ru1 C23 C24 C29 -124.7(4)
C22 C23 C24 Ru1 -61.3(2)
C28 C23 C24 Ru1 125.3(4)
C22 C21 C25 C24 0.6(4)
C26 C21 C25 C24 171.2(4)
Ru1 C21 C25 C24 -61.9(2)
C22 C21 C25 C30 -167.7(3)
C26 C21 C25 C30 2.8(6)
Ru1 C21 C25 C30 129.7(4)
C22 C21 C25 Ru1 62.5(2)
C26 C21 C25 Ru1 -126.9(4)
C23 C24 C25 C21 -0.9(4)
C29 C24 C25 C21 -174.0(4)
Ru1 C24 C25 C21 61.8(2)
C23 C24 C25 C30 167.5(3)
C29 C24 C25 C30 -5.7(6)
Ru1 C24 C25 C30 -129.9(4)
C23 C24 C25 Ru1 -62.6(2)
C29 C24 C25 Ru1 124.2(4)
C3 C7 C31 C32 -12.0(6)
C3 C7 C31 C33 170.4(4)
C33 C31 C32 C39 -4.0(7)
C7 C31 C32 C39 178.7(4)
C32 C31 C33 C38 -58.7(6)
C7 C31 C33 C38 118.8(4)
C32 C31 C33 C34 122.9(4)
C7 C31 C33 C34 -59.6(5)
C38 C33 C34 C35 1.2(6)
C31 C33 C34 C35 179.7(4)
C33 C34 C35 C36 -0.7(7)
C34 C35 C36 C37 0.4(7)
C35 C36 C37 C38 -0.7(7)
C34 C33 C38 C37 -1.4(6)
C31 C33 C38 C37 -179.9(4)
C36 C37 C38 C33 1.2(7)
C31 C32 C39 C40 -20.6(7)
C31 C32 C39 C44 161.1(4)
C44 C39 C40 C41 -1.2(6)
C32 C39 C40 C41 -179.5(4)
C39 C40 C41 C42 -0.3(7)
C40 C41 C42 C43 1.7(7)
C41 C42 C43 C44 -1.6(7)
C42 C43 C44 C39 0.0(7)
C40 C39 C44 C43 1.3(6)
C32 C39 C44 C43 179.8(4)
C2 C3 Ru1 C4 131.0(3)
C7 C3 Ru1 C4 -109.4(4)
C4 C3 Ru1 C5 -22.2(2)
C2 C3 Ru1 C5 108.8(2)
C7 C3 Ru1 C5 -131.6(4)
C4 C3 Ru1 C21 90.8(2)
C2 C3 Ru1 C21 -138.1(2)
C7 C3 Ru1 C21 -18.5(4)
C4 C3 Ru1 C24 174.0(3)
C2 C3 Ru1 C24 -55.0(4)
C7 C3 Ru1 C24 64.6(6)
C4 C3 Ru1 C22 129.1(2)
C2 C3 Ru1 C22 -99.9(2)
C7 C3 Ru1 C22 19.7(4)
C4 C3 Ru1 C25 70.9(4)
C2 C3 Ru1 C25 -158.1(3)
C7 C3 Ru1 C25 -38.5(5)
C4 C3 Ru1 C23 164.5(2)
C2 C3 Ru1 C23 -64.5(2)
C7 C3 Ru1 C23 55.1(4)
C4 C3 Ru1 C2 -131.0(3)
C7 C3 Ru1 C2 119.6(5)
C4 C3 Ru1 C6 -56.1(2)
C2 C3 Ru1 C6 74.9(2)
C7 C3 Ru1 C6 -165.5(4)
C5 C4 Ru1 C3 -144.5(3)
C3 C4 Ru1 C5 144.5(3)
C3 C4 Ru1 C21 -106.4(2)
C5 C4 Ru1 C21 109.2(2)
C3 C4 Ru1 C24 -173.5(4)
C5 C4 Ru1 C24 42.0(5)
C3 C4 Ru1 C22 -66.1(3)
C5 C4 Ru1 C22 149.4(2)
C3 C4 Ru1 C25 -146.0(2)
C5 C4 Ru1 C25 69.5(3)
C3 C4 Ru1 C23 -37.4(5)
C5 C4 Ru1 C23 178.1(3)
C3 C4 Ru1 C2 30.1(2)
C5 C4 Ru1 C2 -114.4(2)
C3 C4 Ru1 C6 116.9(2)
C5 C4 Ru1 C6 -27.61(19)
C6 C5 Ru1 C3 -112.1(2)
C4 C5 Ru1 C3 22.2(2)
C15 C5 Ru1 C3 127.6(4)
C6 C5 Ru1 C4 -134.3(3)
C15 C5 Ru1 C4 105.4(4)
C6 C5 Ru1 C21 137.1(2)
C4 C5 Ru1 C21 -88.6(2)
C15 C5 Ru1 C21 16.8(4)
C6 C5 Ru1 C24 61.0(2)
C4 C5 Ru1 C24 -164.7(2)
C15 C5 Ru1 C24 -59.3(4)
C6 C5 Ru1 C22 162.0(3)
C4 C5 Ru1 C22 -63.7(4)
C15 C5 Ru1 C22 41.7(5)
C6 C5 Ru1 C25 97.7(2)
C4 C5 Ru1 C25 -128.1(2)
C15 C5 Ru1 C25 -22.6(4)
C6 C5 Ru1 C23 48.1(5)
C4 C5 Ru1 C23 -177.6(4)
C15 C5 Ru1 C23 -72.2(6)
C6 C5 Ru1 C2 -76.2(2)
C4 C5 Ru1 C2 58.1(2)
C15 C5 Ru1 C2 163.5(3)
C4 C5 Ru1 C6 134.3(3)
C15 C5 Ru1 C6 -120.3(4)
C25 C21 Ru1 C3 -164.6(2)
C22 C21 Ru1 C3 78.5(3)
C26 C21 Ru1 C3 -42.1(5)
C25 C21 Ru1 C4 -123.2(2)
C22 C21 Ru1 C4 119.9(2)
C26 C21 Ru1 C4 -0.7(5)
C25 C21 Ru1 C5 -81.9(2)
C22 C21 Ru1 C5 161.3(2)
C26 C21 Ru1 C5 40.7(5)
C25 C21 Ru1 C24 37.8(2)
C22 C21 Ru1 C24 -79.1(2)
C26 C21 Ru1 C24 160.3(5)
C25 C21 Ru1 C22 116.9(3)
C26 C21 Ru1 C22 -120.6(5)
C22 C21 Ru1 C25 -116.9(3)
C26 C21 Ru1 C25 122.5(5)
C25 C21 Ru1 C23 79.5(2)
C22 C21 Ru1 C23 -37.4(2)
C26 C21 Ru1 C23 -158.0(5)
C25 C21 Ru1 C2 155.8(2)
C22 C21 Ru1 C2 39.0(3)
C26 C21 Ru1 C2 -81.7(5)
C25 C21 Ru1 C6 -42.4(3)
C22 C21 Ru1 C6 -159.3(2)
C26 C21 Ru1 C6 80.1(5)
C23 C24 Ru1 C3 -13.3(5)
C25 C24 Ru1 C3 -131.0(4)
C29 C24 Ru1 C3 108.1(5)
C23 C24 Ru1 C4 154.9(4)
C25 C24 Ru1 C4 37.2(5)
C29 C24 Ru1 C4 -83.7(6)
C23 C24 Ru1 C5 -173.9(2)
C25 C24 Ru1 C5 68.4(3)
C29 C24 Ru1 C5 -52.5(4)
C23 C24 Ru1 C21 80.0(2)
C25 C24 Ru1 C21 -37.7(2)
C29 C24 Ru1 C21 -158.6(4)
C23 C24 Ru1 C22 37.2(2)
C25 C24 Ru1 C22 -80.5(2)
C29 C24 Ru1 C22 158.6(4)
C23 C24 Ru1 C25 117.7(3)
C29 C24 Ru1 C25 -120.8(5)
C25 C24 Ru1 C23 -117.7(3)
C29 C24 Ru1 C23 121.4(5)
C23 C24 Ru1 C2 -53.4(3)
C25 C24 Ru1 C2 -171.1(2)
C29 C24 Ru1 C2 68.1(4)
C23 C24 Ru1 C6 -141.0(2)
C25 C24 Ru1 C6 101.3(2)
C29 C24 Ru1 C6 -19.6(4)
C23 C22 Ru1 C3 127.5(2)
C21 C22 Ru1 C3 -115.2(2)
C27 C22 Ru1 C3 4.4(5)
C23 C22 Ru1 C4 163.1(2)
C21 C22 Ru1 C4 -79.6(3)
C27 C22 Ru1 C4 39.9(5)
C23 C22 Ru1 C5 -154.6(3)
C21 C22 Ru1 C5 -37.3(4)
C27 C22 Ru1 C5 82.2(5)
C23 C22 Ru1 C21 -117.3(3)
C27 C22 Ru1 C21 119.5(5)
C23 C22 Ru1 C24 -36.7(2)
C21 C22 Ru1 C24 80.6(2)
C27 C22 Ru1 C24 -159.9(5)
C23 C22 Ru1 C25 -79.5(2)
C21 C22 Ru1 C25 37.9(2)
C27 C22 Ru1 C25 157.4(5)
C21 C22 Ru1 C23 117.3(3)
C27 C22 Ru1 C23 -123.1(5)
C23 C22 Ru1 C2 87.9(2)
C21 C22 Ru1 C2 -154.8(2)
C27 C22 Ru1 C2 -35.2(5)
C23 C22 Ru1 C6 -29.1(7)
C21 C22 Ru1 C6 88.3(7)
C27 C22 Ru1 C6 -152.2(6)
C21 C25 Ru1 C3 30.0(4)
C24 C25 Ru1 C3 147.1(3)
C30 C25 Ru1 C3 -91.3(5)
C21 C25 Ru1 C4 76.6(3)
C24 C25 Ru1 C4 -166.3(2)
C30 C25 Ru1 C4 -44.7(5)
C21 C25 Ru1 C5 113.9(2)
C24 C25 Ru1 C5 -129.0(2)
C30 C25 Ru1 C5 -7.4(4)
C24 C25 Ru1 C21 117.1(3)
C30 C25 Ru1 C21 -121.3(5)
C21 C25 Ru1 C24 -117.1(3)
C30 C25 Ru1 C24 121.6(5)
C21 C25 Ru1 C22 -37.9(2)
C24 C25 Ru1 C22 79.2(2)
C30 C25 Ru1 C22 -159.2(5)
C21 C25 Ru1 C23 -80.3(2)
C24 C25 Ru1 C23 36.8(2)
C30 C25 Ru1 C23 158.4(4)
C21 C25 Ru1 C2 -89.8(5)
C24 C25 Ru1 C2 27.3(6)
C30 C25 Ru1 C2 148.9(5)
C21 C25 Ru1 C6 152.8(2)
C24 C25 Ru1 C6 -90.1(2)
C30 C25 Ru1 C6 31.4(4)
C24 C23 Ru1 C3 174.6(2)
C22 C23 Ru1 C3 -67.2(3)
C28 C23 Ru1 C3 52.8(4)
C24 C23 Ru1 C4 -158.7(3)
C22 C23 Ru1 C4 -40.5(5)
C28 C23 Ru1 C4 79.5(6)
C24 C23 Ru1 C5 17.3(6)
C22 C23 Ru1 C5 135.4(4)
C28 C23 Ru1 C5 -104.5(5)
C24 C23 Ru1 C21 -80.4(2)
C22 C23 Ru1 C21 37.8(2)
C28 C23 Ru1 C21 157.9(4)
C22 C23 Ru1 C24 118.2(3)
C28 C23 Ru1 C24 -121.7(5)
C24 C23 Ru1 C22 -118.2(3)
C28 C23 Ru1 C22 120.1(5)
C24 C23 Ru1 C25 -37.7(2)
C22 C23 Ru1 C25 80.5(2)
C28 C23 Ru1 C25 -159.4(4)
C24 C23 Ru1 C2 139.7(2)
C22 C23 Ru1 C2 -102.1(2)
C28 C23 Ru1 C2 18.0(4)
C24 C23 Ru1 C6 53.4(3)
C22 C23 Ru1 C6 171.6(2)
C28 C23 Ru1 C6 -68.3(4)
C1 C2 Ru1 C3 -117.6(4)
C3 C2 Ru1 C4 -30.1(2)
C1 C2 Ru1 C4 -147.7(3)
C3 C2 Ru1 C5 -64.4(2)
C1 C2 Ru1 C5 178.0(3)
C3 C2 Ru1 C21 67.3(3)
C1 C2 Ru1 C21 -50.4(4)
C3 C2 Ru1 C24 159.1(2)
C1 C2 Ru1 C24 41.5(4)
C3 C2 Ru1 C22 91.1(2)
C1 C2 Ru1 C22 -26.5(3)
C3 C2 Ru1 C25 138.2(5)
C1 C2 Ru1 C25 20.6(7)
C3 C2 Ru1 C23 129.5(2)
C1 C2 Ru1 C23 11.9(3)
C3 C2 Ru1 C6 -100.9(2)
C1 C2 Ru1 C6 141.5(3)
C5 C6 Ru1 C3 61.9(2)
C9 C6 Ru1 C3 -179.4(3)
C5 C6 Ru1 C4 28.4(2)
C9 C6 Ru1 C4 147.1(4)
C9 C6 Ru1 C5 118.7(4)
C5 C6 Ru1 C21 -68.8(3)
C9 C6 Ru1 C21 49.9(4)
C5 C6 Ru1 C24 -133.8(2)
C9 C6 Ru1 C24 -15.1(3)
C5 C6 Ru1 C22 -140.8(6)
C9 C6 Ru1 C22 -22.1(8)
C5 C6 Ru1 C25 -94.6(2)
C9 C6 Ru1 C25 24.1(3)
C5 C6 Ru1 C23 -163.75(19)
C9 C6 Ru1 C23 -45.1(4)
C5 C6 Ru1 C2 99.3(2)
C9 C6 Ru1 C2 -142.0(3)
